data_1557624
loop_
_publ_author_name
'Li, Kangkang'
'Ye, Junhao'
'Wang, Zhen'
'Mu, Hongliang'
'Jian, Zhongbao'

_publ_section_title
;
 Indole-bridged bisphosphine-monoxide palladium catalysts for ethylene
 polymerization and copolymerization with polar monomers
;
_journal_issue 15
_journal_name_full 'Polymer Chemistry'
_journal_page_first 2740
_journal_page_last 2748
_journal_paper_doi 10.1039/D0PY00100G
_journal_volume 11
_journal_year 2020
_chemical_formula_moiety 'C37 H44 Cl N O3 P2 Pd, C H Cl3'
_chemical_formula_sum 'C38 H45 Cl4 N O3 P2 Pd'
_chemical_formula_weight 873.89
_chemical_properties_physical Deliquescent,Oxygen-sensitive
_space_group_crystal_system triclinic
_space_group_IT_number 2
_space_group_name_Hall '-P 1'
_space_group_name_H-M_alt 'P -1'
_atom_sites_solution_hydrogens geom
_atom_sites_solution_primary direct
_audit_creation_date 2019-09-23
_audit_creation_method
;
Olex2 1.2
(compiled 2018.05.29 svn.r3508 for OlexSys, GUI svn.r5506)
;
_audit_update_record
;
2020-01-06 deposited with the CCDC.	2020-03-18 downloaded from the CCDC.
;
_cell_angle_alpha 65.2480(10)
_cell_angle_beta 83.2000(10)
_cell_angle_gamma 79.8140(10)
_cell_formula_units_Z 2
_cell_length_a 10.2352(4)
_cell_length_b 14.3325(5)
_cell_length_c 14.8170(5)
_cell_measurement_reflns_used 9196
_cell_measurement_temperature 173(2)
_cell_measurement_theta_max 59.064
_cell_measurement_theta_min 3.430
_cell_volume 1940.40(12)
_computing_cell_refinement 'SAINT V8.38A (?, 2016)'
_computing_data_reduction 'SAINT V8.38A (?, 2016)'
_computing_molecular_graphics 'Olex2 (Dolomanov et al., 2009)'
_computing_publication_material 'Olex2 (Dolomanov et al., 2009)'
_computing_structure_refinement 'ShelXL (Sheldrick, 2015)'
_computing_structure_solution 'ShelXS (Sheldrick, 2008)'
_diffrn_ambient_temperature 173.0
_diffrn_measured_fraction_theta_full 0.968
_diffrn_measured_fraction_theta_max 0.968
_diffrn_measurement_device_type 'bruker apex ccd'
_diffrn_radiation_type CuK\a
_diffrn_radiation_wavelength 1.54184
_diffrn_reflns_av_R_equivalents 0.0407
_diffrn_reflns_av_unetI/netI 0.0513
_diffrn_reflns_Laue_measured_fraction_full 0.968
_diffrn_reflns_Laue_measured_fraction_max 0.968
_diffrn_reflns_limit_h_max 11
_diffrn_reflns_limit_h_min -11
_diffrn_reflns_limit_k_max 15
_diffrn_reflns_limit_k_min -15
_diffrn_reflns_limit_l_max 16
_diffrn_reflns_limit_l_min -16
_diffrn_reflns_number 12056
_diffrn_reflns_point_group_measured_fraction_full 0.968
_diffrn_reflns_point_group_measured_fraction_max 0.968
_diffrn_reflns_theta_full 59.064
_diffrn_reflns_theta_max 59.064
_diffrn_reflns_theta_min 3.430
_exptl_absorpt_coefficient_mu 7.468
_exptl_absorpt_correction_T_max 0.7516
_exptl_absorpt_correction_T_min 0.5143
_exptl_absorpt_correction_type multi-scan
_exptl_absorpt_process_details
;
SADABS-2016/2 (Bruker,2016/2) was used for absorption correction.
wR2(int) was 0.0943 before and 0.0611 after correction.
The Ratio of minimum to maximum transmission is 0.6843.
The \l/2 correction factor is Not present.
;
_exptl_crystal_colour 'clear light colourless'
_exptl_crystal_colour_lustre clear
_exptl_crystal_colour_modifier light
_exptl_crystal_colour_primary colourless
_exptl_crystal_density_diffrn 1.496
_exptl_crystal_description block
_exptl_crystal_F_000 896
_exptl_crystal_size_max 0.2
_exptl_crystal_size_mid 0.1
_exptl_crystal_size_min 0.1
_refine_diff_density_max 0.837
_refine_diff_density_min -1.249
_refine_diff_density_rms 0.114
_refine_ls_extinction_method none
_refine_ls_goodness_of_fit_ref 1.147
_refine_ls_hydrogen_treatment constr
_refine_ls_matrix_type full
_refine_ls_number_parameters 451
_refine_ls_number_reflns 5422
_refine_ls_number_restraints 0
_refine_ls_restrained_S_all 1.147
_refine_ls_R_factor_all 0.0587
_refine_ls_R_factor_gt 0.0542
_refine_ls_shift/su_max 0.001
_refine_ls_shift/su_mean 0.000
_refine_ls_structure_factor_coef Fsqd
_refine_ls_weighting_details 'w=1/[\s^2^(Fo^2^)+(0.0838P)^2^+4.6872P] where P=(Fo^2^+2Fc^2^)/3'
_refine_ls_weighting_scheme calc
_refine_ls_wR_factor_gt 0.1532
_refine_ls_wR_factor_ref 0.1606
_reflns_Friedel_coverage 0.000
_reflns_number_gt 4935
_reflns_number_total 5422
_reflns_threshold_expression 'I > 2\s(I)'
_cod_data_source_file d0py00100g2.cif
_cod_data_source_block 190904b_0m_sq
_cod_depositor_comments
;Adding full bibliography for 1557622--1557624.cif.

 Adding full bibliography for 1557622--1557624.cif.
;
_cod_database_code 1557624
_shelx_shelxl_version_number 2016/6
_shelx_space_group_comment
;
The symmetry employed for this shelxl refinement is uniquely defined
by the following loop, which should always be used as a source of
symmetry information in preference to the above space-group names.
They are only intended as comments.
;
_shelx_estimated_absorpt_t_max 0.522
_shelx_estimated_absorpt_t_min 0.317
_olex2_refinement_description
;
1. Fixed Uiso
 At 1.2 times of:
  All C(H) groups
 At 1.5 times of:
  All C(H,H,H) groups
2.a Ternary CH refined with riding coordinates:
 C015(H015)
2.b Aromatic/amide H refined with riding coordinates:
 C00K(H00K), C00L(H00L), C00M(H00M), C00O(H00O), C00Q(H00Q), C00R(H00R),
 C00S(H00S), C00T(H00T), C00U(H00U), C00V(H00V), C00W(H00W), C00X(H00X),
 C00Y(H00Y), C011(H011), C012(H012), C014(H014), C018(H018)
2.c Idealised Me refined as rotating group:
 C00C(H00A,H00B,H00C), C010(H01A,H01B,H01C), C016(H01D,H01E,H01F), C017(H01G,
 H01H,H01I), C019(H01J,H01K,H01L), C01A(H01M,H01N,H01O), C01B(H01P,H01Q,H01R),
 C01C(H01S,H01T,H01U), C01D(H01V,H01W,H01X)
;
_platon_squeeze_void_probe_radius 1.20
_olex2_submission_special_instructions 'No special instructions were received'

loop_
_space_group_symop_operation_xyz
'x, y, z'
'-x, -y, -z'

loop_
_atom_site_label
_atom_site_type_symbol
_atom_site_fract_x
_atom_site_fract_y
_atom_site_fract_z
_atom_site_U_iso_or_equiv
_atom_site_adp_type
_atom_site_occupancy
_atom_site_site_symmetry_order
_atom_site_calc_flag
_atom_site_refinement_flags_posn
_atom_site_refinement_flags_adp
_atom_site_refinement_flags_occupancy
_atom_site_disorder_assembly
_atom_site_disorder_group
Pd1 Pd 0.67771(4) 0.57333(3) 0.76755(3) 0.03026(19) Uani 1 1 d . . . . .
P2 P 0.61380(14) 0.73197(10) 0.65735(10) 0.0283(3) Uani 1 1 d . . . . .
Cl1 Cl 0.76066(16) 0.41163(11) 0.89214(11) 0.0438(4) Uani 1 1 d . . . . .
P1 P 0.76265(15) 0.73623(11) 0.85674(10) 0.0312(3) Uani 1 1 d . . . . .
Cl3 Cl 0.7744(2) 0.18545(14) 0.76716(13) 0.0650(5) Uani 1 1 d . . . . .
Cl2 Cl 0.7924(2) 0.09809(16) 0.98030(13) 0.0700(6) Uani 1 1 d . . . . .
Cl4 Cl 1.0230(2) 0.1630(2) 0.84888(17) 0.0850(7) Uani 1 1 d . . . . .
O1 O 0.7931(4) 0.6604(3) 0.8099(3) 0.0325(9) Uani 1 1 d . . . . .
O3 O 0.9757(4) 0.5885(3) 0.6455(3) 0.0379(9) Uani 1 1 d . . . . .
O2 O 0.6650(4) 0.6881(3) 0.4043(3) 0.0407(10) Uani 1 1 d . . . . .
N1 N 0.6404(4) 0.8309(3) 0.7890(3) 0.0297(10) Uani 1 1 d . . . . .
C37 C 0.5617(5) 0.4985(4) 0.7217(4) 0.0236(11) Uani 1 1 d . . . . .
H00A H 0.477322 0.491307 0.761255 0.035 Uiso 1 1 calc GR . . . .
H00B H 0.608587 0.429528 0.730897 0.035 Uiso 1 1 calc GR . . . .
H00C H 0.544078 0.539085 0.651211 0.035 Uiso 1 1 calc GR . . . .
C5 C 0.5666(5) 0.9139(4) 0.8120(4) 0.0285(12) Uani 1 1 d . . . . .
C15 C 0.7397(5) 0.7961(4) 0.5630(4) 0.0292(12) Uani 1 1 d . . . . .
C27 C 0.7403(6) 0.6058(4) 0.4742(4) 0.0327(13) Uani 1 1 d . . . . .
C8 C 0.5656(5) 0.8201(4) 0.7200(4) 0.0301(12) Uani 1 1 d . . . . .
C22 C 0.9004(6) 0.5550(4) 0.5986(4) 0.0329(13) Uani 1 1 d . . . . .
C21 C 0.8173(6) 0.6334(4) 0.5292(4) 0.0324(13) Uani 1 1 d . . . . .
C20 C 0.8188(5) 0.7443(4) 0.5089(4) 0.0284(12) Uani 1 1 d . . . . .
C16 C 0.7482(6) 0.9000(4) 0.5381(4) 0.0346(13) Uani 1 1 d . . . . .
H00K H 0.694339 0.934959 0.574408 0.041 Uiso 1 1 calc R . . . .
C19 C 0.9021(6) 0.8002(4) 0.4309(4) 0.0337(13) Uani 1 1 d . . . . .
H00L H 0.954367 0.766730 0.392668 0.040 Uiso 1 1 calc R . . . .
C18 C 0.9107(6) 0.9027(4) 0.4076(4) 0.0376(14) Uani 1 1 d . . . . .
H00M H 0.969433 0.938799 0.354658 0.045 Uiso 1 1 calc R . . . .
C6 C 0.4495(6) 0.9503(4) 0.7570(4) 0.0330(13) Uani 1 1 d . . . . .
C1 C 0.3597(6) 1.0336(4) 0.7626(5) 0.0403(14) Uani 1 1 d . . . . .
H00O H 0.280929 1.057693 0.726617 0.048 Uiso 1 1 calc R . . . .
C14 C 0.4691(5) 0.7628(4) 0.5843(4) 0.0299(12) Uani 1 1 d . . . . .
C4 C 0.5942(6) 0.9615(4) 0.8700(4) 0.0364(13) Uani 1 1 d . . . . .
H00Q H 0.672581 0.938362 0.906347 0.044 Uiso 1 1 calc R . . . .
C13 C 0.4687(6) 0.8296(4) 0.4834(4) 0.0364(13) Uani 1 1 d . . . . .
H00R H 0.545930 0.859856 0.450693 0.044 Uiso 1 1 calc R . . . .
C17 C 0.8335(6) 0.9528(4) 0.4617(4) 0.0373(14) Uani 1 1 d . . . . .
H00S H 0.839147 1.023354 0.446165 0.045 Uiso 1 1 calc R . . . .
C7 C 0.4536(6) 0.8901(4) 0.7005(4) 0.0365(13) Uani 1 1 d . . . . .
H00T H 0.388456 0.897907 0.656243 0.044 Uiso 1 1 calc R . . . .
C25 C 0.8235(6) 0.4277(5) 0.5616(5) 0.0423(15) Uani 1 1 d . . . . .
H00U H 0.825822 0.357062 0.573090 0.051 Uiso 1 1 calc R . . . .
C26 C 0.7413(6) 0.5029(4) 0.4907(4) 0.0383(14) Uani 1 1 d . . . . .
H00V H 0.687227 0.484708 0.454408 0.046 Uiso 1 1 calc R . . . .
C24 C 0.9019(6) 0.4514(5) 0.6158(4) 0.0410(15) Uani 1 1 d . . . . .
H00W H 0.956574 0.397933 0.664575 0.049 Uiso 1 1 calc R . . . .
C3 C 0.5031(6) 1.0448(5) 0.8734(4) 0.0395(14) Uani 1 1 d . . . . .
H00X H 0.520761 1.078743 0.912782 0.047 Uiso 1 1 calc R . . . .
C2 C 0.3876(6) 1.0800(5) 0.8214(5) 0.0411(14) Uani 1 1 d . . . . .
H00Y H 0.327391 1.136389 0.826436 0.049 Uiso 1 1 calc R . . . .
C33 C 0.9179(6) 0.7926(4) 0.8408(5) 0.0379(14) Uani 1 1 d . . . . .
C23 C 1.0518(7) 0.5106(5) 0.7257(5) 0.0488(16) Uani 1 1 d . . . . .
H01A H 1.116351 0.467111 0.700157 0.073 Uiso 1 1 calc GR . . . .
H01B H 0.992014 0.467267 0.776560 0.073 Uiso 1 1 calc GR . . . .
H01C H 1.098828 0.544165 0.755053 0.073 Uiso 1 1 calc GR . . . .
C9 C 0.3552(6) 0.7175(5) 0.6302(5) 0.0395(14) Uani 1 1 d . . . . .
H011 H 0.354445 0.670814 0.698441 0.047 Uiso 1 1 calc R . . . .
C11 C 0.2453(6) 0.8069(5) 0.4769(5) 0.0433(15) Uani 1 1 d . . . . .
H012 H 0.168958 0.821581 0.439879 0.052 Uiso 1 1 calc R . . . .
C29 C 0.6930(7) 0.6725(5) 0.9853(4) 0.0408(14) Uani 1 1 d . . . . .
C10 C 0.2431(7) 0.7408(5) 0.5760(5) 0.0463(16) Uani 1 1 d . . . . .
H014 H 0.165016 0.711054 0.607367 0.056 Uiso 1 1 calc R . . . .
C38 C 0.8505(7) 0.1886(5) 0.8654(5) 0.0455(15) Uani 1 1 d . . . . .
H015 H 0.826988 0.259630 0.864648 0.055 Uiso 1 1 calc R . . . .
C28 C 0.5692(7) 0.6641(6) 0.3583(5) 0.0520(17) Uani 1 1 d . . . . .
H01D H 0.515806 0.728343 0.315963 0.078 Uiso 1 1 calc GR . . . .
H01E H 0.511193 0.619453 0.409641 0.078 Uiso 1 1 calc GR . . . .
H01F H 0.614628 0.627803 0.317604 0.078 Uiso 1 1 calc GR . . . .
C32 C 0.7782(8) 0.5660(5) 1.0349(5) 0.0537(18) Uani 1 1 d . . . . .
H01G H 0.789827 0.529814 0.990523 0.081 Uiso 1 1 calc GR . . . .
H01H H 0.733556 0.524602 1.097759 0.081 Uiso 1 1 calc GR . . . .
H01I H 0.865258 0.575815 1.047976 0.081 Uiso 1 1 calc GR . . . .
C12 C 0.3558(7) 0.8517(5) 0.4311(5) 0.0430(15) Uani 1 1 d . . . . .
H018 H 0.355122 0.898296 0.362871 0.052 Uiso 1 1 calc R . . . .
C30 C 0.5538(7) 0.6546(7) 0.9745(5) 0.066(2) Uani 1 1 d . . . . .
H01J H 0.496704 0.721585 0.946415 0.098 Uiso 1 1 calc GR . . . .
H01K H 0.516336 0.612005 1.040025 0.098 Uiso 1 1 calc GR . . . .
H01L H 0.559086 0.618831 0.930227 0.098 Uiso 1 1 calc GR . . . .
C35 C 0.9181(8) 0.8857(7) 0.8645(7) 0.069(2) Uani 1 1 d . . . . .
H01M H 0.855540 0.943946 0.822794 0.104 Uiso 1 1 calc GR . . . .
H01N H 1.007602 0.905420 0.851213 0.104 Uiso 1 1 calc GR . . . .
H01O H 0.891174 0.868046 0.934778 0.104 Uiso 1 1 calc GR . . . .
C31 C 0.6861(10) 0.7301(6) 1.0520(5) 0.074(3) Uani 1 1 d . . . . .
H01P H 0.775134 0.744193 1.055780 0.111 Uiso 1 1 calc GR . . . .
H01Q H 0.652300 0.687513 1.118842 0.111 Uiso 1 1 calc GR . . . .
H01R H 0.626434 0.795854 1.024451 0.111 Uiso 1 1 calc GR . . . .
C34 C 1.0247(7) 0.7040(6) 0.8962(8) 0.077(3) Uani 1 1 d . . . . .
H01S H 1.007627 0.682902 0.968004 0.116 Uiso 1 1 calc GR . . . .
H01T H 1.112152 0.727319 0.876556 0.116 Uiso 1 1 calc GR . . . .
H01U H 1.022852 0.644944 0.879454 0.116 Uiso 1 1 calc GR . . . .
C36 C 0.9594(8) 0.8282(7) 0.7287(6) 0.068(2) Uani 1 1 d . . . . .
H01V H 0.958712 0.771328 0.708523 0.103 Uiso 1 1 calc GR . . . .
H01W H 1.048967 0.847561 0.716939 0.103 Uiso 1 1 calc GR . . . .
H01X H 0.896671 0.888151 0.689867 0.103 Uiso 1 1 calc GR . . . .

loop_
_atom_site_aniso_label
_atom_site_aniso_U_11
_atom_site_aniso_U_22
_atom_site_aniso_U_33
_atom_site_aniso_U_23
_atom_site_aniso_U_13
_atom_site_aniso_U_12
Pd1 0.0379(3) 0.0238(3) 0.0283(3) -0.00990(19) -0.00093(18) -0.00460(18)
P2 0.0334(8) 0.0258(7) 0.0267(7) -0.0116(6) -0.0033(6) -0.0036(6)
Cl1 0.0601(10) 0.0259(7) 0.0382(8) -0.0071(6) -0.0047(7) -0.0014(6)
P1 0.0392(8) 0.0259(7) 0.0281(7) -0.0115(6) -0.0079(6) 0.0014(6)
Cl3 0.0886(14) 0.0567(11) 0.0482(10) -0.0093(8) -0.0176(9) -0.0276(10)
Cl2 0.0944(15) 0.0689(12) 0.0431(10) -0.0117(9) -0.0081(9) -0.0275(11)
Cl4 0.0584(12) 0.1165(19) 0.0761(14) -0.0395(13) -0.0077(10) 0.0011(12)
O1 0.035(2) 0.0243(19) 0.037(2) -0.0127(17) -0.0054(17) 0.0025(16)
O3 0.047(2) 0.032(2) 0.029(2) -0.0077(17) -0.0087(18) 0.0007(18)
O2 0.047(2) 0.033(2) 0.044(2) -0.0145(19) -0.0123(19) -0.0061(18)
N1 0.033(2) 0.027(2) 0.027(2) -0.0109(19) -0.0055(19) 0.0016(19)
C37 0.029(3) 0.018(2) 0.025(3) -0.010(2) -0.002(2) -0.004(2)
C5 0.034(3) 0.027(3) 0.021(3) -0.007(2) -0.003(2) -0.002(2)
C15 0.032(3) 0.026(3) 0.032(3) -0.012(2) -0.009(2) -0.003(2)
C27 0.038(3) 0.033(3) 0.028(3) -0.013(2) 0.001(2) -0.005(2)
C8 0.036(3) 0.024(3) 0.029(3) -0.010(2) -0.007(2) 0.000(2)
C22 0.041(3) 0.025(3) 0.032(3) -0.013(2) 0.000(2) 0.000(2)
C21 0.044(3) 0.024(3) 0.028(3) -0.011(2) 0.006(2) -0.004(2)
C20 0.028(3) 0.025(3) 0.031(3) -0.009(2) -0.009(2) 0.000(2)
C16 0.039(3) 0.027(3) 0.037(3) -0.013(3) 0.002(3) -0.007(2)
C19 0.037(3) 0.032(3) 0.029(3) -0.009(2) -0.001(2) -0.005(2)
C18 0.035(3) 0.032(3) 0.039(3) -0.006(3) -0.002(3) -0.008(3)
C6 0.040(3) 0.028(3) 0.027(3) -0.009(2) 0.000(2) -0.004(2)
C1 0.041(3) 0.034(3) 0.040(3) -0.012(3) -0.005(3) 0.003(3)
C14 0.034(3) 0.025(3) 0.033(3) -0.015(2) -0.007(2) 0.003(2)
C4 0.046(3) 0.032(3) 0.031(3) -0.013(3) -0.008(3) 0.001(3)
C13 0.042(3) 0.036(3) 0.033(3) -0.015(3) -0.004(3) -0.005(3)
C17 0.042(3) 0.023(3) 0.045(3) -0.010(3) -0.007(3) -0.005(2)
C7 0.042(3) 0.034(3) 0.034(3) -0.016(3) -0.007(3) -0.001(3)
C25 0.053(4) 0.025(3) 0.048(4) -0.017(3) 0.005(3) -0.002(3)
C26 0.047(4) 0.034(3) 0.039(3) -0.020(3) 0.008(3) -0.012(3)
C24 0.051(4) 0.028(3) 0.034(3) -0.006(3) 0.004(3) -0.002(3)
C3 0.052(4) 0.038(3) 0.035(3) -0.021(3) -0.001(3) -0.006(3)
C2 0.050(4) 0.034(3) 0.042(3) -0.021(3) -0.001(3) 0.001(3)
C33 0.043(3) 0.029(3) 0.044(3) -0.016(3) -0.015(3) 0.000(3)
C23 0.049(4) 0.044(4) 0.037(3) -0.002(3) -0.009(3) 0.000(3)
C9 0.047(4) 0.036(3) 0.038(3) -0.016(3) -0.001(3) -0.011(3)
C11 0.041(4) 0.035(3) 0.060(4) -0.024(3) -0.017(3) 0.001(3)
C29 0.058(4) 0.037(3) 0.026(3) -0.011(3) -0.007(3) -0.003(3)
C10 0.043(4) 0.042(4) 0.060(4) -0.025(3) -0.002(3) -0.009(3)
C38 0.054(4) 0.040(4) 0.042(4) -0.014(3) -0.010(3) -0.006(3)
C28 0.061(4) 0.053(4) 0.053(4) -0.026(3) -0.012(3) -0.016(3)
C32 0.081(5) 0.033(3) 0.037(4) -0.006(3) -0.007(3) -0.001(3)
C12 0.055(4) 0.034(3) 0.039(3) -0.012(3) -0.018(3) -0.001(3)
C30 0.058(5) 0.084(6) 0.030(4) -0.001(4) 0.011(3) -0.016(4)
C35 0.052(4) 0.074(5) 0.105(7) -0.059(5) -0.001(4) -0.012(4)
C31 0.141(8) 0.041(4) 0.032(4) -0.015(3) 0.004(4) 0.001(5)
C34 0.040(4) 0.052(5) 0.113(7) -0.006(5) -0.023(4) 0.005(3)
C36 0.061(5) 0.080(6) 0.063(5) -0.020(4) -0.002(4) -0.031(4)

loop_
_atom_type_symbol
_atom_type_description
_atom_type_scat_dispersion_real
_atom_type_scat_dispersion_imag
_atom_type_scat_source
C C 0.0181 0.0091 'International Tables Vol C Tables 4.2.6.8 and 6.1.1.4'
H H 0.0000 0.0000 'International Tables Vol C Tables 4.2.6.8 and 6.1.1.4'
O O 0.0492 0.0322 'International Tables Vol C Tables 4.2.6.8 and 6.1.1.4'
N N 0.0311 0.0180 'International Tables Vol C Tables 4.2.6.8 and 6.1.1.4'
P P 0.2955 0.4335 'International Tables Vol C Tables 4.2.6.8 and 6.1.1.4'
Cl Cl 0.3639 0.7018 'International Tables Vol C Tables 4.2.6.8 and 6.1.1.4'
Pd Pd 0.1215 3.9337 'International Tables Vol C Tables 4.2.6.8 and 6.1.1.4'

loop_
_geom_angle_atom_site_label_1
_geom_angle_atom_site_label_2
_geom_angle_atom_site_label_3
_geom_angle
_geom_angle_site_symmetry_1
_geom_angle_site_symmetry_3
_geom_angle_publ_flag
P2 Pd1 Cl1 173.84(5) . . ?
O1 Pd1 P2 79.92(10) . . ?
O1 Pd1 Cl1 93.92(10) . . ?
C37 Pd1 P2 96.76(14) . . ?
C37 Pd1 Cl1 89.39(14) . . ?
C37 Pd1 O1 176.64(16) . . ?
C15 P2 Pd1 116.97(18) . . ?
C8 P2 Pd1 109.90(17) . . ?
C8 P2 C15 102.4(2) . . ?
C14 P2 Pd1 122.05(18) . . ?
C14 P2 C15 102.5(2) . . ?
C14 P2 C8 100.1(2) . . ?
O1 P1 N1 106.4(2) . . ?
O1 P1 C33 105.7(3) . . ?
O1 P1 C29 109.9(2) . . ?
N1 P1 C33 109.7(2) . . ?
N1 P1 C29 107.5(3) . . ?
C29 P1 C33 117.2(3) . . ?
P1 O1 Pd1 135.5(2) . . ?
C22 O3 C23 117.1(5) . . ?
C27 O2 C28 117.1(5) . . ?
C5 N1 P1 127.5(4) . . ?
C8 N1 P1 123.4(4) . . ?
C8 N1 C5 106.1(4) . . ?
Pd1 C37 H00A 109.5 . . ?
Pd1 C37 H00B 109.5 . . ?
Pd1 C37 H00C 109.5 . . ?
H00A C37 H00B 109.5 . . ?
H00A C37 H00C 109.5 . . ?
H00B C37 H00C 109.5 . . ?
C6 C5 N1 107.6(4) . . ?
C4 C5 N1 131.8(5) . . ?
C4 C5 C6 120.5(5) . . ?
C20 C15 P2 120.6(4) . . ?
C16 C15 P2 119.6(4) . . ?
C16 C15 C20 119.5(5) . . ?
O2 C27 C21 114.9(5) . . ?
O2 C27 C26 123.7(5) . . ?
C26 C27 C21 121.5(5) . . ?
N1 C8 P2 126.6(4) . . ?
C7 C8 P2 123.0(4) . . ?
C7 C8 N1 110.3(5) . . ?
O3 C22 C21 114.7(5) . . ?
O3 C22 C24 124.7(5) . . ?
C24 C22 C21 120.5(6) . . ?
C27 C21 C20 121.1(5) . . ?
C22 C21 C27 118.4(5) . . ?
C22 C21 C20 120.3(5) . . ?
C15 C20 C21 123.9(5) . . ?
C19 C20 C15 118.2(5) . . ?
C19 C20 C21 117.9(5) . . ?
C15 C16 H00K 119.5 . . ?
C17 C16 C15 121.0(5) . . ?
C17 C16 H00K 119.5 . . ?
C20 C19 H00L 119.1 . . ?
C18 C19 C20 121.8(5) . . ?
C18 C19 H00L 119.1 . . ?
C19 C18 H00M 120.2 . . ?
C19 C18 C17 119.7(5) . . ?
C17 C18 H00M 120.2 . . ?
C5 C6 C7 107.1(5) . . ?
C1 C6 C5 120.4(5) . . ?
C1 C6 C7 132.5(6) . . ?
C6 C1 H00O 120.7 . . ?
C2 C1 C6 118.7(6) . . ?
C2 C1 H00O 120.7 . . ?
C13 C14 P2 122.1(4) . . ?
C9 C14 P2 119.0(4) . . ?
C9 C14 C13 119.0(5) . . ?
C5 C4 H00Q 121.1 . . ?
C5 C4 C3 117.7(5) . . ?
C3 C4 H00Q 121.1 . . ?
C14 C13 H00R 120.0 . . ?
C12 C13 C14 120.0(6) . . ?
C12 C13 H00R 120.0 . . ?
C16 C17 C18 119.8(5) . . ?
C16 C17 H00S 120.1 . . ?
C18 C17 H00S 120.1 . . ?
C8 C7 C6 108.9(5) . . ?
C8 C7 H00T 125.6 . . ?
C6 C7 H00T 125.6 . . ?
C26 C25 H00U 118.8 . . ?
C24 C25 H00U 118.8 . . ?
C24 C25 C26 122.4(6) . . ?
C27 C26 H00V 121.0 . . ?
C25 C26 C27 118.0(6) . . ?
C25 C26 H00V 121.0 . . ?
C22 C24 H00W 120.4 . . ?
C25 C24 C22 119.2(6) . . ?
C25 C24 H00W 120.4 . . ?
C4 C3 H00X 118.8 . . ?
C2 C3 C4 122.3(6) . . ?
C2 C3 H00X 118.8 . . ?
C1 C2 C3 120.4(6) . . ?
C1 C2 H00Y 119.8 . . ?
C3 C2 H00Y 119.8 . . ?
C35 C33 P1 120.5(5) . . ?
C35 C33 C34 111.0(6) . . ?
C35 C33 C36 105.7(6) . . ?
C34 C33 P1 107.4(5) . . ?
C34 C33 C36 106.2(6) . . ?
C36 C33 P1 105.1(4) . . ?
O3 C23 H01A 109.5 . . ?
O3 C23 H01B 109.5 . . ?
O3 C23 H01C 109.5 . . ?
H01A C23 H01B 109.5 . . ?
H01A C23 H01C 109.5 . . ?
H01B C23 H01C 109.5 . . ?
C14 C9 H011 120.0 . . ?
C10 C9 C14 119.9(6) . . ?
C10 C9 H011 120.0 . . ?
C10 C11 H012 119.6 . . ?
C12 C11 H012 119.6 . . ?
C12 C11 C10 120.8(6) . . ?
C32 C29 P1 107.6(4) . . ?
C30 C29 P1 105.5(4) . . ?
C30 C29 C32 108.3(6) . . ?
C31 C29 P1 116.8(5) . . ?
C31 C29 C32 108.2(5) . . ?
C31 C29 C30 110.1(7) . . ?
C9 C10 H014 120.0 . . ?
C11 C10 C9 119.9(6) . . ?
C11 C10 H014 120.0 . . ?
Cl3 C38 Cl2 110.3(4) . . ?
Cl3 C38 H015 108.6 . . ?
Cl2 C38 H015 108.6 . . ?
Cl4 C38 Cl3 109.5(4) . . ?
Cl4 C38 Cl2 111.1(4) . . ?
Cl4 C38 H015 108.6 . . ?
O2 C28 H01D 109.5 . . ?
O2 C28 H01E 109.5 . . ?
O2 C28 H01F 109.5 . . ?
H01D C28 H01E 109.5 . . ?
H01D C28 H01F 109.5 . . ?
H01E C28 H01F 109.5 . . ?
C29 C32 H01G 109.5 . . ?
C29 C32 H01H 109.5 . . ?
C29 C32 H01I 109.5 . . ?
H01G C32 H01H 109.5 . . ?
H01G C32 H01I 109.5 . . ?
H01H C32 H01I 109.5 . . ?
C13 C12 H018 119.8 . . ?
C11 C12 C13 120.4(6) . . ?
C11 C12 H018 119.8 . . ?
C29 C30 H01J 109.5 . . ?
C29 C30 H01K 109.5 . . ?
C29 C30 H01L 109.5 . . ?
H01J C30 H01K 109.5 . . ?
H01J C30 H01L 109.5 . . ?
H01K C30 H01L 109.5 . . ?
C33 C35 H01M 109.5 . . ?
C33 C35 H01N 109.5 . . ?
C33 C35 H01O 109.5 . . ?
H01M C35 H01N 109.5 . . ?
H01M C35 H01O 109.5 . . ?
H01N C35 H01O 109.5 . . ?
C29 C31 H01P 109.5 . . ?
C29 C31 H01Q 109.5 . . ?
C29 C31 H01R 109.5 . . ?
H01P C31 H01Q 109.5 . . ?
H01P C31 H01R 109.5 . . ?
H01Q C31 H01R 109.5 . . ?
C33 C34 H01S 109.5 . . ?
C33 C34 H01T 109.5 . . ?
C33 C34 H01U 109.5 . . ?
H01S C34 H01T 109.5 . . ?
H01S C34 H01U 109.5 . . ?
H01T C34 H01U 109.5 . . ?
C33 C36 H01V 109.5 . . ?
C33 C36 H01W 109.5 . . ?
C33 C36 H01X 109.5 . . ?
H01V C36 H01W 109.5 . . ?
H01V C36 H01X 109.5 . . ?
H01W C36 H01X 109.5 . . ?

loop_
_geom_bond_atom_site_label_1
_geom_bond_atom_site_label_2
_geom_bond_distance
_geom_bond_site_symmetry_2
_geom_bond_publ_flag
Pd1 P2 2.2095(14) . ?
Pd1 Cl1 2.3648(14) . ?
Pd1 O1 2.167(4) . ?
Pd1 C37 2.068(5) . ?
P2 C15 1.838(6) . ?
P2 C8 1.831(5) . ?
P2 C14 1.819(5) . ?
P1 O1 1.490(4) . ?
P1 N1 1.724(4) . ?
P1 C33 1.854(6) . ?
P1 C29 1.850(6) . ?
Cl3 C38 1.750(6) . ?
Cl2 C38 1.766(7) . ?
Cl4 C38 1.749(7) . ?
O3 C22 1.358(7) . ?
O3 C23 1.437(7) . ?
O2 C27 1.379(7) . ?
O2 C28 1.421(7) . ?
N1 C5 1.435(7) . ?
N1 C8 1.420(7) . ?
C37 H00A 0.9800 . ?
C37 H00B 0.9800 . ?
C37 H00C 0.9800 . ?
C5 C6 1.424(8) . ?
C5 C4 1.378(8) . ?
C15 C20 1.406(8) . ?
C15 C16 1.392(8) . ?
C27 C21 1.406(8) . ?
C27 C26 1.389(8) . ?
C8 C7 1.354(8) . ?
C22 C21 1.394(8) . ?
C22 C24 1.394(8) . ?
C21 C20 1.492(8) . ?
C20 C19 1.392(8) . ?
C16 H00K 0.9500 . ?
C16 C17 1.378(8) . ?
C19 H00L 0.9500 . ?
C19 C18 1.379(8) . ?
C18 H00M 0.9500 . ?
C18 C17 1.383(9) . ?
C6 C1 1.398(8) . ?
C6 C7 1.425(8) . ?
C1 H00O 0.9500 . ?
C1 C2 1.376(9) . ?
C14 C13 1.398(8) . ?
C14 C9 1.398(8) . ?
C4 H00Q 0.9500 . ?
C4 C3 1.394(8) . ?
C13 H00R 0.9500 . ?
C13 C12 1.383(8) . ?
C17 H00S 0.9500 . ?
C7 H00T 0.9500 . ?
C25 H00U 0.9500 . ?
C25 C26 1.383(9) . ?
C25 C24 1.373(9) . ?
C26 H00V 0.9500 . ?
C24 H00W 0.9500 . ?
C3 H00X 0.9500 . ?
C3 C2 1.388(9) . ?
C2 H00Y 0.9500 . ?
C33 C35 1.517(9) . ?
C33 C34 1.526(9) . ?
C33 C36 1.548(10) . ?
C23 H01A 0.9800 . ?
C23 H01B 0.9800 . ?
C23 H01C 0.9800 . ?
C9 H011 0.9500 . ?
C9 C10 1.391(9) . ?
C11 H012 0.9500 . ?
C11 C10 1.374(9) . ?
C11 C12 1.364(9) . ?
C29 C32 1.540(9) . ?
C29 C30 1.529(10) . ?
C29 C31 1.521(9) . ?
C10 H014 0.9500 . ?
C38 H015 1.0000 . ?
C28 H01D 0.9800 . ?
C28 H01E 0.9800 . ?
C28 H01F 0.9800 . ?
C32 H01G 0.9800 . ?
C32 H01H 0.9800 . ?
C32 H01I 0.9800 . ?
C12 H018 0.9500 . ?
C30 H01J 0.9800 . ?
C30 H01K 0.9800 . ?
C30 H01L 0.9800 . ?
C35 H01M 0.9800 . ?
C35 H01N 0.9800 . ?
C35 H01O 0.9800 . ?
C31 H01P 0.9800 . ?
C31 H01Q 0.9800 . ?
C31 H01R 0.9800 . ?
C34 H01S 0.9800 . ?
C34 H01T 0.9800 . ?
C34 H01U 0.9800 . ?
C36 H01V 0.9800 . ?
C36 H01W 0.9800 . ?
C36 H01X 0.9800 . ?
